data_4332123
loop_
_publ_author_name
'Ovcharenko, Victor'
'Fursova, Elena'
'Romanenko, Galina'
'Eremenko, Igor'
'Tretyakov, Evgeny'
'Ikorskii, Vladimir'

_publ_section_title
;
 Synthesis, Structure, and Magnetic Properties of (6&#x2212;9)-Nuclear
 Ni(II) Trimethylacetates and Their Heterospin Complexes with Nitroxides
;
_journal_issue 14
_journal_name_full 'Inorganic Chemistry'
_journal_page_first 5338
_journal_page_last 5350
_journal_paper_doi 10.1021/ic0522028
_journal_volume 45
_journal_year 2006
_chemical_formula_sum 'C60 H114 Ni8 O30'
_chemical_formula_weight 1785.19
_chemical_name_systematic
; 
 ? 
;
_space_group_IT_number 148
_symmetry_cell_setting rhombohedral
_symmetry_space_group_name_Hall '-R 3'
_symmetry_space_group_name_H-M 'R -3 :H'
_atom_sites_solution_hydrogens geom
_atom_sites_solution_primary direct
_atom_sites_solution_secondary difmap
_audit_creation_method SHELXL-97
_cell_angle_alpha 90.00
_cell_angle_beta 90.00
_cell_angle_gamma 120.00
_cell_formula_units_Z 3
_cell_length_a 21.967(9)
_cell_length_b 21.967(9)
_cell_length_c 15.026(9)
_cell_measurement_reflns_used 329
_cell_measurement_temperature 298(2)
_cell_measurement_theta_max 14.30
_cell_measurement_theta_min 2.53
_cell_volume 6279(5)
_computing_cell_refinement 'Bruker SMART'
_computing_data_collection 'Bruker SMART'
_computing_data_reduction 'Bruker SAINT'
_computing_molecular_graphics 'Bruker SHELXTL'
_computing_publication_material 'Bruker SHELXTL'
_computing_structure_refinement 'SHELXL-97 (Sheldrick, 1997)'
_computing_structure_solution 'SHELXS-97 (Sheldrick, 1990)'
_diffrn_ambient_temperature 298(2)
_diffrn_measured_fraction_theta_full 0.989
_diffrn_measured_fraction_theta_max 0.989
_diffrn_measurement_device_type 'CCD area detector'
_diffrn_measurement_method 'phi and omega scans'
_diffrn_radiation_monochromator graphite
_diffrn_radiation_source 'fine-focus sealed tube'
_diffrn_radiation_type MoK\a
_diffrn_radiation_wavelength 0.71073
_diffrn_reflns_av_R_equivalents 0.2752
_diffrn_reflns_av_sigmaI/netI 0.3426
_diffrn_reflns_limit_h_max 24
_diffrn_reflns_limit_h_min -16
_diffrn_reflns_limit_k_max 22
_diffrn_reflns_limit_k_min -24
_diffrn_reflns_limit_l_max 16
_diffrn_reflns_limit_l_min -15
_diffrn_reflns_number 8972
_diffrn_reflns_theta_full 23.23
_diffrn_reflns_theta_max 23.23
_diffrn_reflns_theta_min 1.73
_exptl_absorpt_coefficient_mu 1.830
_exptl_absorpt_correction_type none
_exptl_crystal_density_diffrn 1.416
_exptl_crystal_density_meas 0
_exptl_crystal_density_method 'not measured'
_exptl_crystal_F_000 2814
_refine_diff_density_max 0.351
_refine_diff_density_min -0.330
_refine_diff_density_rms 0.082
_refine_ls_extinction_coef 0.00000(6)
_refine_ls_extinction_expression Fc^*^=kFc[1+0.001xFc^2^\l^3^/sin(2\q)]^-1/4^
_refine_ls_extinction_method SHELXL
_refine_ls_goodness_of_fit_ref 0.817
_refine_ls_hydrogen_treatment mixed
_refine_ls_matrix_type full
_refine_ls_number_parameters 167
_refine_ls_number_reflns 1986
_refine_ls_number_restraints 7
_refine_ls_restrained_S_all 0.840
_refine_ls_R_factor_all 0.3487
_refine_ls_R_factor_gt 0.0892
_refine_ls_shift/su_max 2.110
_refine_ls_shift/su_mean 0.110
_refine_ls_structure_factor_coef Fsqd
_refine_ls_weighting_details 'calc w=1/[\s^2^(Fo^2^)+(0.0995P)^2^+0.0000P] where P=(Fo^2^+2Fc^2^)/3'
_refine_ls_weighting_scheme calc
_refine_ls_wR_factor_gt 0.1858
_refine_ls_wR_factor_ref 0.2598
_reflns_number_gt 404
_reflns_number_total 1986
_reflns_threshold_expression >2sigma(I)
_cod_data_source_file ic0522028sup1.cif
_cod_data_source_block Ni8
_cod_depositor_comments
;
The following automatic conversions were performed:

'_symmetry_cell_setting' value 'Rhombohedral' changed to
'rhombohedral' according to
/home/saulius/struct/CIF-dictionaries/cif_core.dic dictionary named
'cif_core.dic' version 2.4.2 from 2011-04-26.

Automatic conversion script
Id: cif_fix_values 1891 2012-01-12 08:04:46Z andrius 
;
_cod_original_sg_symbol_H-M R-3
_cod_database_code 4332123

loop_
_symmetry_equiv_pos_as_xyz
'x, y, z'
'-y, x-y, z'
'-x+y, -x, z'
'x+2/3, y+1/3, z+1/3'
'-y+2/3, x-y+1/3, z+1/3'
'-x+y+2/3, -x+1/3, z+1/3'
'x+1/3, y+2/3, z+2/3'
'-y+1/3, x-y+2/3, z+2/3'
'-x+y+1/3, -x+2/3, z+2/3'
'-x, -y, -z'
'y, -x+y, -z'
'x-y, x, -z'
'-x+2/3, -y+1/3, -z+1/3'
'y+2/3, -x+y+1/3, -z+1/3'
'x-y+2/3, x+1/3, -z+1/3'
'-x+1/3, -y+2/3, -z+2/3'
'y+1/3, -x+y+2/3, -z+2/3'
'x-y+1/3, x+2/3, -z+2/3'

loop_
_atom_site_label
_atom_site_type_symbol
_atom_site_fract_x
_atom_site_fract_y
_atom_site_fract_z
_atom_site_U_iso_or_equiv
_atom_site_adp_type
_atom_site_occupancy
_atom_site_symmetry_multiplicity
_atom_site_calc_flag
_atom_site_refinement_flags
Ni1 Ni 0.0000 0.0000 0.1626(3) 0.1317(17) Uani 1 3 d S
Ni2 Ni -0.11509(12) -0.03056(12) 0.05409(18) 0.1346(12) Uani 1 1 d .
O1 O -0.0609(4) -0.0823(4) 0.0781(5) 0.078(3) Uani 1 1 d .
O11 O 0.0218(8) -0.0532(9) 0.2492(10) 0.234(8) Uani 1 1 d D
O12 O 0.0413(11) -0.1140(10) 0.1723(12) 0.264(10) Uani 1 1 d D
C11 C 0.0415(15) -0.0949(15) 0.2452(17) 0.26(2) Uani 1 1 d D
C12 C 0.0545(16) -0.1313(19) 0.3312(16) 0.275(19) Uani 1 1 d D
C13 C 0.004(3) -0.134(3) 0.403(3) 0.58(4) Uani 1 1 d D
H13A H 0.0117 -0.1533 0.4566 0.6(3) Uiso 1 1 calc R
H13B H -0.0433 -0.1633 0.3832 0.6(3) Uiso 1 1 calc R
H13C H 0.0127 -0.0875 0.4144 0.7(4) Uiso 1 1 calc R
C14 C 0.043(3) -0.1981(16) 0.300(4) 0.65(7) Uani 1 1 d .
H14A H 0.0515 -0.2219 0.3477 0.33(13) Uiso 1 1 calc R
H14B H 0.0738 -0.1911 0.2515 0.4(2) Uiso 1 1 calc R
H14C H -0.0052 -0.2260 0.2807 0.8(5) Uiso 1 1 calc R
C15 C 0.1209(15) -0.0738(19) 0.365(2) 0.46(3) Uani 1 1 d .
H15A H 0.1349 -0.0892 0.4166 0.05(3) Uiso 1 1 calc R
H15B H 0.1150 -0.0346 0.3799 1.2(10) Uiso 1 1 calc R
H15C H 0.1564 -0.0598 0.3196 0.09(4) Uiso 1 1 calc R
O21 O -0.2078(9) -0.1109(9) 0.0413(13) 0.236(9) Uani 1 1 d D
O22 O -0.1839(8) -0.1695(10) -0.0345(14) 0.242(10) Uani 1 1 d D
C21 C -0.2190(10) -0.1602(12) 0.0009(18) 0.135(9) Uani 1 1 d D
C22 C -0.3016(10) -0.2239(16) -0.001(3) 0.33(2) Uani 1 1 d D
C23 C -0.287(3) -0.2832(19) -0.033(6) 1.4(2) Uani 1 1 d D
H23A H -0.3302 -0.3273 -0.0336 2.0(17) Uiso 1 1 calc R
H23B H -0.2544 -0.2860 0.0069 0.5(2) Uiso 1 1 calc R
H23C H -0.2674 -0.2726 -0.0919 0.5(2) Uiso 1 1 calc R
C24 C -0.3437(17) -0.205(3) -0.053(4) 0.90(9) Uani 1 1 d D
H24A H -0.3916 -0.2423 -0.0522 0.13(5) Uiso 1 1 calc R
H24B H -0.3267 -0.1953 -0.1129 2.0(18) Uiso 1 1 calc R
H24C H -0.3412 -0.1631 -0.0279 0.5(3) Uiso 1 1 calc R
C25 C -0.3337(19) -0.247(2) 0.066(3) 0.59(6) Uani 1 1 d D
H25A H -0.3779 -0.2881 0.0532 0.29(10) Uiso 1 1 calc R
H25B H -0.3419 -0.2121 0.0934 0.12(5) Uiso 1 1 calc R
H25C H -0.3072 -0.2588 0.1059 0.16(7) Uiso 1 1 calc R

loop_
_atom_site_aniso_label
_atom_site_aniso_U_11
_atom_site_aniso_U_22
_atom_site_aniso_U_33
_atom_site_aniso_U_23
_atom_site_aniso_U_13
_atom_site_aniso_U_12
Ni1 0.135(2) 0.135(2) 0.124(4) 0.000 0.000 0.0676(12)
Ni2 0.126(2) 0.147(2) 0.135(2) 0.0111(17) 0.0150(17) 0.071(2)
O1 0.092(6) 0.065(6) 0.071(7) 0.010(5) 0.010(5) 0.036(5)
O11 0.226(17) 0.27(2) 0.194(16) 0.091(14) -0.009(13) 0.112(14)
O12 0.37(2) 0.30(2) 0.181(19) 0.061(16) -0.053(18) 0.214(18)
C11 0.17(2) 0.25(3) 0.34(5) -0.11(3) 0.07(3) 0.11(2)
C12 0.31(3) 0.39(4) 0.11(2) 0.11(2) -0.09(2) 0.17(3)
C13 0.88(9) 0.95(10) 0.20(4) 0.23(5) 0.26(5) 0.68(8)
C14 0.61(8) 0.11(2) 1.2(2) -0.01(5) 0.07(9) 0.18(4)
C15 0.29(4) 0.72(8) 0.31(5) 0.20(5) -0.09(4) 0.21(5)
O21 0.205(16) 0.180(17) 0.23(2) -0.016(14) 0.022(13) 0.025(14)
O22 0.094(12) 0.31(2) 0.29(2) -0.007(16) 0.041(12) 0.073(13)
C21 0.084(19) 0.14(2) 0.17(2) -0.026(16) 0.027(17) 0.053(17)
C22 0.08(2) 0.34(4) 0.51(5) 0.21(4) 0.07(3) 0.07(2)
C23 2.0(4) 0.17(5) 0.87(17) -0.11(7) -0.04(19) -0.38(12)
C24 0.08(3) 0.76(9) 1.8(2) 0.77(12) 0.17(6) 0.18(4)
C25 0.16(4) 0.51(10) 0.71(13) 0.02(8) -0.05(6) -0.12(5)

loop_
_atom_type_symbol
_atom_type_description
_atom_type_scat_dispersion_real
_atom_type_scat_dispersion_imag
_atom_type_scat_source
C C 0.0033 0.0016 'International Tables Vol C Tables 4.2.6.8 and 6.1.1.4'
H H 0.0000 0.0000 'International Tables Vol C Tables 4.2.6.8 and 6.1.1.4'
O O 0.0106 0.0060 'International Tables Vol C Tables 4.2.6.8 and 6.1.1.4'
Ni Ni 0.3393 1.1124 'International Tables Vol C Tables 4.2.6.8 and 6.1.1.4'

loop_
_geom_angle_atom_site_label_1
_geom_angle_atom_site_label_2
_geom_angle_atom_site_label_3
_geom_angle
_geom_angle_site_symmetry_1
_geom_angle_site_symmetry_3
O11 Ni1 O11 80.8(8) . 2
O11 Ni1 O11 80.8(8) . 3
O11 Ni1 O11 80.8(8) 2 3
O11 Ni1 O1 97.5(5) . .
O11 Ni1 O1 176.2(6) 2 .
O11 Ni1 O1 95.6(5) 3 .
O11 Ni1 O1 95.6(5) . 2
O11 Ni1 O1 97.5(5) 2 2
O11 Ni1 O1 176.2(6) 3 2
O1 Ni1 O1 86.0(3) . 2
O11 Ni1 O1 176.2(6) . 3
O11 Ni1 O1 95.6(5) 2 3
O11 Ni1 O1 97.5(5) 3 3
O1 Ni1 O1 86.0(3) . 3
O1 Ni1 O1 86.0(3) 2 3
O11 Ni1 Ni2 77.3(5) . 2
O11 Ni1 Ni2 134.8(5) 2 2
O11 Ni1 Ni2 132.6(5) 3 2
O1 Ni1 Ni2 47.5(2) . 2
O1 Ni1 Ni2 46.9(2) 2 2
O1 Ni1 Ni2 106.3(3) 3 2
O11 Ni1 Ni2 134.8(5) . .
O11 Ni1 Ni2 132.6(5) 2 .
O11 Ni1 Ni2 77.3(5) 3 .
O1 Ni1 Ni2 46.9(2) . .
O1 Ni1 Ni2 106.3(3) 2 .
O1 Ni1 Ni2 47.5(2) 3 .
Ni2 Ni1 Ni2 89.36(13) 2 .
O11 Ni1 Ni2 132.6(5) . 3
O11 Ni1 Ni2 77.3(5) 2 3
O11 Ni1 Ni2 134.8(5) 3 3
O1 Ni1 Ni2 106.3(3) . 3
O1 Ni1 Ni2 47.5(2) 2 3
O1 Ni1 Ni2 46.9(2) 3 3
Ni2 Ni1 Ni2 89.36(13) 2 3
Ni2 Ni1 Ni2 89.36(13) . 3
O12 Ni2 O21 76.8(8) 3 .
O12 Ni2 O22 80.8(9) 3 11
O21 Ni2 O22 79.0(8) . 11
O12 Ni2 O1 97.3(6) 3 .
O21 Ni2 O1 98.7(6) . .
O22 Ni2 O1 177.3(6) 11 .
O12 Ni2 O1 97.5(6) 3 3
O21 Ni2 O1 172.8(6) . 3
O22 Ni2 O1 95.8(7) 11 3
O1 Ni2 O1 86.3(4) . 3
O12 Ni2 O1 173.9(6) 3 11
O21 Ni2 O1 98.6(6) . 11
O22 Ni2 O1 94.5(6) 11 11
O1 Ni2 O1 87.3(4) . 11
O1 Ni2 O1 86.8(4) 3 11
O12 Ni2 Ni1 78.3(5) 3 .
O21 Ni2 Ni1 134.0(6) . .
O22 Ni2 Ni1 133.5(7) 11 .
O1 Ni2 Ni1 47.4(2) . .
O1 Ni2 Ni1 47.4(2) 3 .
O1 Ni2 Ni1 107.8(2) 11 .
O12 Ni2 Ni2 134.2(6) 3 12
O21 Ni2 Ni2 80.1(6) . 12
O22 Ni2 Ni2 132.3(7) 11 12
O1 Ni2 Ni2 48.2(2) . 12
O1 Ni2 Ni2 107.1(2) 3 12
O1 Ni2 Ni2 47.5(2) 11 12
Ni1 Ni2 Ni2 90.58(7) . 12
O12 Ni2 Ni2 134.3(6) 3 11
O21 Ni2 Ni2 133.8(6) . 11
O22 Ni2 Ni2 75.4(6) 11 11
O1 Ni2 Ni2 107.3(2) . 11
O1 Ni2 Ni2 48.1(2) 3 11
O1 Ni2 Ni2 46.9(2) 11 11
Ni1 Ni2 Ni2 90.57(7) . 11
Ni2 Ni2 Ni2 89.49(14) 12 11
Ni2 O1 Ni2 145.6(4) . 2
Ni2 O1 Ni1 85.7(3) . .
Ni2 O1 Ni1 85.2(3) 2 .
Ni2 O1 Ni2 84.9(3) . 12
Ni2 O1 Ni2 84.4(3) 2 12
Ni1 O1 Ni2 146.0(4) . 12
C11 O11 O12 33.3(14) . .
C11 O11 Ni1 135.5(18) . .
O12 O11 Ni1 102.4(8) . .
C11 O12 O11 34.0(14) . .
C11 O12 Ni2 135.5(19) . 2
O11 O12 Ni2 101.9(9) . 2
O12 C11 O11 113(2) . .
O12 C11 C12 123(3) . .
O11 C11 C12 124(3) . .
C13 C12 C15 100(3) . .
C13 C12 C14 116(4) . .
C15 C12 C14 126(4) . .
C13 C12 C11 106(3) . .
C15 C12 C11 101(3) . .
C14 C12 C11 105(3) . .
C21 O21 O22 24.3(11) . .
C21 O21 Ni2 122.9(16) . .
O22 O21 Ni2 98.7(9) . .
C21 O22 O21 27.2(13) . .
C21 O22 Ni2 133.1(18) . 12
O21 O22 Ni2 105.8(9) . 12
O22 C21 O21 128(2) . .
O22 C21 C22 116(2) . .
O21 C21 C22 116(2) . .
C24 C22 C25 105(3) . .
C24 C22 C21 111(3) . .
C25 C22 C21 121(4) . .
C22 C24 C25 33.8(17) . .
C22 C25 C24 41.6(19) . .

loop_
_geom_bond_atom_site_label_1
_geom_bond_atom_site_label_2
_geom_bond_distance
_geom_bond_site_symmetry_2
Ni1 O11 1.962(15) .
Ni1 O11 1.963(15) 2
Ni1 O11 1.963(15) 3
Ni1 O1 2.062(8) .
Ni1 O1 2.062(8) 2
Ni1 O1 2.062(8) 3
Ni1 Ni2 2.794(4) 2
Ni1 Ni2 2.794(4) .
Ni1 Ni2 2.794(4) 3
Ni2 O12 1.945(16) 3
Ni2 O21 1.925(16) .
Ni2 O22 1.916(15) 11
Ni2 O1 2.047(8) .
Ni2 O1 2.066(8) 3
Ni2 O1 2.088(8) 11
Ni2 Ni2 2.791(4) 12
Ni2 Ni2 2.791(4) 11
O1 Ni2 2.066(8) 2
O1 Ni2 2.088(8) 12
O11 C11 1.19(3) .
O11 O12 1.968(16) .
O12 C11 1.17(3) .
O12 Ni2 1.945(16) 2
C11 C12 1.618(19) .
C12 C13 1.523(19) .
C12 C15 1.46(3) .
C12 C14 1.43(4) .
O21 C21 1.16(2) .
O21 O22 1.977(16) .
O22 C21 1.04(2) .
O22 Ni2 1.916(15) 12
C21 C22 1.646(17) .
C22 C24 1.42(4) .
C22 C25 1.19(5) .
C24 C25 2.07(2) .
